data_2240255
loop_
_publ_author_name
'Sharmila, N.'
'Sundar, T. V.'
'Yasodha, A.'
'Puratchikody, A.'
'Sridhar, B.'

_publ_section_title
;
 Crystal structure of 4-amino-1-(4-methylbenzyl)pyridinium bromide
;
_journal_issue 12
_journal_name_full 'Acta Crystallographica Section E'
_journal_page_first o1293
_journal_page_last o1294
_journal_paper_doi 10.1107/S1600536814025343
_journal_volume 70
_journal_year 2014
_chemical_formula_iupac 'C13 H15 N2 + , Br -'
_chemical_formula_moiety 'C13 H15 N2 + , Br -'
_chemical_formula_sum 'C13 H15 Br N2'
_chemical_formula_weight 279.18
_chemical_melting_point 495
_chemical_name_systematic
;
4-Amino-1-(4-methylbenzyl)pyridinium bromide
;
_space_group_crystal_system orthorhombic
_space_group_IT_number 61
_space_group_name_Hall '-P 2ac 2ab'
_space_group_name_H-M_alt 'P b c a'
_symmetry_space_group_name_Hall '-P 2ac 2ab'
_symmetry_space_group_name_H-M 'P b c a'
_atom_sites_solution_hydrogens mixed
_atom_sites_solution_primary direct
_atom_sites_solution_secondary difmap
_audit_creation_method SHELXL-2013
_cell_angle_alpha 90
_cell_angle_beta 90
_cell_angle_gamma 90
_cell_formula_units_Z 16
_cell_length_a 10.5646(6)
_cell_length_b 18.7980(11)
_cell_length_c 26.9782(16)
_cell_measurement_reflns_used 5959
_cell_measurement_temperature 294(2)
_cell_measurement_theta_max 24.16
_cell_measurement_theta_min 2.29
_cell_volume 5357.7(5)
_computing_cell_refinement
;
SAINT (Bruker, 2001)
;
_computing_data_collection
;
SMART (Bruker, 2001)
;
_computing_data_reduction
;
SAINT (Bruker, 2001)
;
_computing_molecular_graphics
;
ORTEP-3 for Windows (Farrugia, 2012) and Mercury (Macrae <i>et al.</i>,
2008)
;
_computing_publication_material
;
WinGX (Farrugia, 2012) and PLATON (Spek, 2009)
;
_computing_structure_refinement
;
SHELXL2013 (Sheldrick, 2008)
;
_computing_structure_solution
;
SHELXS97 (Sheldrick, 2008)
;
_diffrn_ambient_temperature 294(2)
_diffrn_measured_fraction_theta_full 0.999
_diffrn_measured_fraction_theta_max 0.988
_diffrn_measurement_device_type 'Bruker SMART CCD area-detector'
_diffrn_measurement_method '\w scans'
_diffrn_radiation_monochromator 'Graphite monochromator'
_diffrn_radiation_type MoK\a
_diffrn_radiation_wavelength 0.71073
_diffrn_reflns_av_R_equivalents 0.0572
_diffrn_reflns_limit_h_max 13
_diffrn_reflns_limit_h_min -13
_diffrn_reflns_limit_k_max 24
_diffrn_reflns_limit_k_min -24
_diffrn_reflns_limit_l_max 35
_diffrn_reflns_limit_l_min -35
_diffrn_reflns_number 59314
_diffrn_reflns_theta_full 25.242
_diffrn_reflns_theta_max 28.009
_diffrn_reflns_theta_min 2.167
_exptl_absorpt_coefficient_mu 3.046
_exptl_absorpt_correction_T_max 0.79
_exptl_absorpt_correction_T_min 0.66
_exptl_absorpt_correction_type multi-scan
_exptl_absorpt_process_details
;
(SADABS; Bruker, 2001)
;
_exptl_crystal_colour yellow
_exptl_crystal_density_diffrn 1.384
_exptl_crystal_description block
_exptl_crystal_F_000 2272
_exptl_crystal_size_max 0.13
_exptl_crystal_size_mid 0.11
_exptl_crystal_size_min 0.09
_refine_diff_density_max 0.662
_refine_diff_density_min -0.359
_refine_ls_extinction_method none
_refine_ls_goodness_of_fit_ref 1.010
_refine_ls_hydrogen_treatment mixed
_refine_ls_matrix_type full
_refine_ls_number_parameters 307
_refine_ls_number_reflns 6400
_refine_ls_number_restraints 0
_refine_ls_restrained_S_all 1.010
_refine_ls_R_factor_all 0.0794
_refine_ls_R_factor_gt 0.0386
_refine_ls_shift/su_max 0.003
_refine_ls_shift/su_mean 0.000
_refine_ls_structure_factor_coef Fsqd
_refine_ls_weighting_details
;
 w=1/[\s^2^(Fo^2^)+(0.0541P)^2^+1.4559P]
 where P=(Fo^2^+2Fc^2^)/3
;
_refine_ls_weighting_scheme calc
_refine_ls_wR_factor_gt 0.0925
_refine_ls_wR_factor_ref 0.1096
_reflns_number_gt 4055
_reflns_number_total 6400
_reflns_threshold_expression I>2\s(I)
_cod_data_source_file su5023sup1.cif
_cod_data_source_block I
_cod_database_code 2240255
_cod_database_fobs_code 2240255
_shelx_space_group_comment
;
The symmetry employed for this shelxl refinement is uniquely defined
by the following loop, which should always be used as a source of
symmetry information in preference to the above space-group names.
They are only intended as comments.
;
_shelx_estimated_absorpt_t_min 0.658
_shelx_estimated_absorpt_t_max 0.771
_shelxl_version_number 20.13

loop_
_space_group_symop_operation_xyz
'x, y, z'
'-x+1/2, -y, z+1/2'
'-x, y+1/2, -z+1/2'
'x+1/2, -y+1/2, -z'
'-x, -y, -z'
'x-1/2, y, -z-1/2'
'x, -y-1/2, z-1/2'
'-x-1/2, y-1/2, z'

loop_
_atom_site_type_symbol
_atom_site_label
_atom_site_fract_x
_atom_site_fract_y
_atom_site_fract_z
_atom_site_U_iso_or_equiv
_atom_site_adp_type
_atom_site_calc_flag
_atom_site_occupancy
Br Br1 0.20297(3) 0.08005(2) 0.52655(2) 0.06129(12) Uani d 1
Br Br2 0.49073(3) 0.11126(2) 0.33059(2) 0.07094(13) Uani d 1
N N1 0.8934(2) 0.23701(13) 0.47182(8) 0.0526(6) Uani d 1
N N2 0.6590(3) 0.07346(18) 0.43327(13) 0.0690(8) Uani d 1
N N3 -0.0725(2) 0.02494(12) 0.31892(8) 0.0527(6) Uani d 1
N N4 0.2390(3) 0.07293(16) 0.40281(12) 0.0643(7) Uani d 1
C C1 0.8056(3) 0.24614(16) 0.43621(11) 0.0545(7) Uani d 1
H H1 0.7986 0.2902 0.4208 0.065 Uiso calc 1
C C2 0.7276(3) 0.19293(15) 0.42224(10) 0.0512(7) Uani d 1
H H2 0.6685 0.2005 0.3972 0.061 Uiso calc 1
C C3 0.7354(3) 0.12630(15) 0.44526(11) 0.0512(7) Uani d 1
C C4 0.8294(3) 0.11806(17) 0.48171(11) 0.0579(7) Uani d 1
H H4 0.8399 0.0744 0.4974 0.069 Uiso calc 1
C C5 0.9042(3) 0.17331(16) 0.49393(11) 0.0571(7) Uani d 1
H H5 0.9652 0.1672 0.5184 0.069 Uiso calc 1
C C6 0.9791(3) 0.29613(17) 0.48495(13) 0.0663(9) Uani d 1
H H6A 1.0192 0.2859 0.5165 0.080 Uiso calc 1
H H6B 0.9301 0.3394 0.4887 0.080 Uiso calc 1
C C7 1.0797(3) 0.30778(15) 0.44639(11) 0.0564(7) Uani d 1
C C8 1.0930(3) 0.37270(18) 0.42366(14) 0.0748(10) Uani d 1
H H8 1.0377 0.4095 0.4314 0.090 Uiso calc 1
C C9 1.1883(4) 0.3837(2) 0.38927(15) 0.0849(11) Uani d 1
H H9 1.1959 0.4282 0.3744 0.102 Uiso calc 1
C C10 1.2714(3) 0.3313(2) 0.37666(13) 0.0753(10) Uani d 1
C C11 1.2567(3) 0.26595(19) 0.39924(14) 0.0767(10) Uani d 1
H H11 1.3122 0.2292 0.3914 0.092 Uiso calc 1
C C12 1.1617(3) 0.25412(17) 0.43303(13) 0.0684(9) Uani d 1
H H12 1.1527 0.2092 0.4471 0.082 Uiso calc 1
C C13 1.3778(5) 0.3440(3) 0.34078(15) 0.1151(16) Uani d 1
H H13A 1.4552 0.3511 0.3588 0.173 Uiso calc 1
H H13B 1.3598 0.3855 0.3213 0.173 Uiso calc 1
H H13C 1.3866 0.3035 0.3194 0.173 Uiso calc 1
C C14 -0.0710(3) 0.01177(16) 0.36826(10) 0.0579(7) Uani d 1
H H14 -0.1418 -0.0089 0.3828 0.069 Uiso calc 1
C C15 0.0289(3) 0.02757(16) 0.39685(10) 0.0580(7) Uani d 1
H H15 0.0259 0.0183 0.4307 0.070 Uiso calc 1
C C16 0.1381(3) 0.05795(14) 0.37614(10) 0.0503(7) Uani d 1
C C17 0.1351(3) 0.07113(16) 0.32494(10) 0.0579(7) Uani d 1
H H17 0.2052 0.0911 0.3093 0.070 Uiso calc 1
C C18 0.0305(3) 0.05486(16) 0.29817(11) 0.0576(7) Uani d 1
H H18 0.0298 0.0647 0.2644 0.069 Uiso calc 1
C C19 -0.1864(3) 0.00951(18) 0.28897(12) 0.0677(9) Uani d 1
H H19A -0.1702 0.0227 0.2548 0.081 Uiso calc 1
H H19B -0.2560 0.0385 0.3009 0.081 Uiso calc 1
C C20 -0.2245(3) -0.06752(17) 0.29092(11) 0.0585(8) Uani d 1
C C21 -0.3357(3) -0.08812(19) 0.31320(13) 0.0685(9) Uani d 1
H H21 -0.3878 -0.0542 0.3279 0.082 Uiso calc 1
C C22 -0.3705(4) -0.1588(2) 0.31388(13) 0.0787(10) Uani d 1
H H22 -0.4461 -0.1716 0.3291 0.094 Uiso calc 1
C C23 -0.2974(4) -0.2105(2) 0.29295(15) 0.0845(11) Uani d 1
C C24 -0.1864(4) -0.1896(2) 0.27187(18) 0.1021(14) Uani d 1
H H24 -0.1337 -0.2239 0.2580 0.122 Uiso calc 1
C C25 -0.1498(4) -0.1197(2) 0.27045(16) 0.0883(12) Uani d 1
H H25 -0.0736 -0.1074 0.2555 0.106 Uiso calc 1
C C26 -0.3374(5) -0.2880(2) 0.29280(19) 0.1277(19) Uani d 1
H H26A -0.4078 -0.2944 0.3149 0.192 Uiso calc 1
H H26B -0.2680 -0.3171 0.3036 0.192 Uiso calc 1
H H26C -0.3618 -0.3017 0.2599 0.192 Uiso calc 1
H H1N2 0.613(3) 0.0776(16) 0.4100(12) 0.057(10) Uiso d 1
H H1N4 0.305(3) 0.0899(17) 0.3877(13) 0.074(11) Uiso d 1
H H2N4 0.230(3) 0.0685(15) 0.4322(13) 0.055(9) Uiso d 1
H H2N2 0.674(3) 0.0357(18) 0.4451(12) 0.059(10) Uiso d 1

loop_
_atom_site_aniso_label
_atom_site_aniso_U_11
_atom_site_aniso_U_22
_atom_site_aniso_U_33
_atom_site_aniso_U_12
_atom_site_aniso_U_13
_atom_site_aniso_U_23
Br1 0.0765(2) 0.05288(19) 0.05445(19) -0.00899(15) -0.00301(14) 0.00835(13)
Br2 0.0549(2) 0.1048(3) 0.05311(19) 0.00089(17) -0.00372(14) -0.01363(17)
N1 0.0399(12) 0.0587(15) 0.0591(14) 0.0007(11) -0.0039(10) -0.0095(11)
N2 0.0686(19) 0.0570(19) 0.081(2) -0.0046(15) -0.0201(17) 0.0050(16)
N3 0.0518(13) 0.0577(14) 0.0486(13) 0.0059(11) 0.0006(11) 0.0076(11)
N4 0.073(2) 0.0718(19) 0.0485(16) -0.0098(15) 0.0005(15) -0.0026(14)
C1 0.0522(16) 0.0535(17) 0.0578(17) 0.0041(14) -0.0007(13) -0.0003(13)
C2 0.0463(15) 0.0568(17) 0.0506(15) 0.0048(13) -0.0067(12) -0.0039(13)
C3 0.0441(15) 0.0553(18) 0.0542(16) 0.0020(13) -0.0001(12) -0.0051(13)
C4 0.0562(17) 0.0577(19) 0.0596(18) 0.0088(14) -0.0068(14) 0.0011(14)
C5 0.0481(16) 0.066(2) 0.0575(17) 0.0103(15) -0.0097(13) -0.0048(15)
C6 0.0542(18) 0.066(2) 0.078(2) -0.0051(15) -0.0061(15) -0.0222(17)
C7 0.0517(17) 0.0467(17) 0.0709(19) -0.0067(13) -0.0070(14) -0.0114(14)
C8 0.072(2) 0.0532(19) 0.099(3) 0.0015(17) -0.014(2) -0.0066(18)
C9 0.102(3) 0.062(2) 0.090(3) -0.025(2) -0.012(2) 0.011(2)
C10 0.083(2) 0.072(2) 0.071(2) -0.026(2) 0.0015(18) -0.0113(18)
C11 0.071(2) 0.063(2) 0.096(3) -0.0114(18) 0.0198(19) -0.0146(19)
C12 0.070(2) 0.0451(17) 0.090(2) -0.0081(15) 0.0087(18) -0.0014(16)
C13 0.126(4) 0.122(4) 0.097(3) -0.054(3) 0.029(3) -0.012(3)
C14 0.0540(17) 0.0681(19) 0.0515(16) 0.0025(15) 0.0119(14) 0.0086(14)
C15 0.070(2) 0.0645(19) 0.0397(14) 0.0002(15) 0.0102(14) 0.0036(13)
C16 0.0550(17) 0.0477(16) 0.0481(16) 0.0051(13) 0.0061(13) -0.0061(12)
C17 0.0582(18) 0.067(2) 0.0490(16) -0.0052(15) 0.0103(14) 0.0033(14)
C18 0.0652(19) 0.0655(19) 0.0422(15) 0.0035(15) 0.0077(13) 0.0094(13)
C19 0.0534(17) 0.083(2) 0.0666(19) 0.0043(16) -0.0105(15) 0.0140(17)
C20 0.0488(17) 0.072(2) 0.0544(17) 0.0084(14) -0.0113(13) -0.0025(14)
C21 0.067(2) 0.074(2) 0.065(2) 0.0093(17) 0.0011(16) -0.0046(17)
C22 0.085(2) 0.080(3) 0.071(2) -0.011(2) -0.0082(19) 0.0051(19)
C23 0.098(3) 0.072(2) 0.084(3) 0.006(2) -0.045(2) -0.005(2)
C24 0.087(3) 0.085(3) 0.134(4) 0.029(2) -0.019(3) -0.043(3)
C25 0.059(2) 0.103(3) 0.102(3) 0.010(2) 0.001(2) -0.028(2)
C26 0.166(5) 0.074(3) 0.143(4) -0.007(3) -0.074(4) -0.017(3)

loop_
_atom_type_symbol
_atom_type_description
_atom_type_scat_dispersion_real
_atom_type_scat_dispersion_imag
_atom_type_scat_source
C C 0.0033 0.0016 'International Tables Vol C Tables 4.2.6.8 and 6.1.1.4'
H H 0.0000 0.0000 'International Tables Vol C Tables 4.2.6.8 and 6.1.1.4'
N N 0.0061 0.0033 'International Tables Vol C Tables 4.2.6.8 and 6.1.1.4'
Br Br -0.2901 2.4595 'International Tables Vol C Tables 4.2.6.8 and 6.1.1.4'

loop_
_geom_angle_atom_site_label_1
_geom_angle_atom_site_label_2
_geom_angle_atom_site_label_3
_geom_angle
C5 N1 C1 119.3(2)
C5 N1 C6 120.8(2)
C1 N1 C6 119.8(3)
C3 N2 H1N2 119(2)
C3 N2 H2N2 117(2)
H1N2 N2 H2N2 122(3)
C18 N3 C14 118.4(2)
C18 N3 C19 120.8(2)
C14 N3 C19 120.7(2)
C16 N4 H1N4 118(2)
C16 N4 H2N4 115(2)
H1N4 N4 H2N4 127(3)
N1 C1 C2 121.7(3)
N1 C1 H1 119.2
C2 C1 H1 119.2
C1 C2 C3 120.2(3)
C1 C2 H2 119.9
C3 C2 H2 119.9
N2 C3 C2 121.9(3)
N2 C3 C4 121.4(3)
C2 C3 C4 116.8(3)
C5 C4 C3 120.1(3)
C5 C4 H4 120.0
C3 C4 H4 120.0
N1 C5 C4 122.0(3)
N1 C5 H5 119.0
C4 C5 H5 119.0
N1 C6 C7 112.2(2)
N1 C6 H6A 109.2
C7 C6 H6A 109.2
N1 C6 H6B 109.2
C7 C6 H6B 109.2
H6A C6 H6B 107.9
C8 C7 C12 118.0(3)
C8 C7 C6 120.7(3)
C12 C7 C6 121.3(3)
C7 C8 C9 120.5(3)
C7 C8 H8 119.8
C9 C8 H8 119.8
C10 C9 C8 121.8(3)
C10 C9 H9 119.1
C8 C9 H9 119.1
C9 C10 C11 117.5(3)
C9 C10 C13 121.8(4)
C11 C10 C13 120.7(4)
C12 C11 C10 121.3(3)
C12 C11 H11 119.4
C10 C11 H11 119.4
C11 C12 C7 121.0(3)
C11 C12 H12 119.5
C7 C12 H12 119.5
C10 C13 H13A 109.5
C10 C13 H13B 109.5
H13A C13 H13B 109.5
C10 C13 H13C 109.5
H13A C13 H13C 109.5
H13B C13 H13C 109.5
C15 C14 N3 122.3(3)
C15 C14 H14 118.9
N3 C14 H14 118.9
C14 C15 C16 120.6(3)
C14 C15 H15 119.7
C16 C15 H15 119.7
N4 C16 C15 122.4(3)
N4 C16 C17 121.2(3)
C15 C16 C17 116.4(3)
C18 C17 C16 120.2(3)
C18 C17 H17 119.9
C16 C17 H17 119.9
N3 C18 C17 122.1(3)
N3 C18 H18 118.9
C17 C18 H18 118.9
N3 C19 C20 112.8(2)
N3 C19 H19A 109.0
C20 C19 H19A 109.0
N3 C19 H19B 109.0
C20 C19 H19B 109.0
H19A C19 H19B 107.8
C21 C20 C25 117.7(3)
C21 C20 C19 121.0(3)
C25 C20 C19 121.3(3)
C20 C21 C22 120.3(3)
C20 C21 H21 119.8
C22 C21 H21 119.8
C23 C22 C21 122.0(4)
C23 C22 H22 119.0
C21 C22 H22 119.0
C24 C23 C22 117.1(4)
C24 C23 C26 121.1(4)
C22 C23 C26 121.8(4)
C23 C24 C25 122.1(4)
C23 C24 H24 119.0
C25 C24 H24 119.0
C24 C25 C20 120.7(4)
C24 C25 H25 119.6
C20 C25 H25 119.6
C23 C26 H26A 109.5
C23 C26 H26B 109.5
H26A C26 H26B 109.5
C23 C26 H26C 109.5
H26A C26 H26C 109.5
H26B C26 H26C 109.5

loop_
_geom_bond_atom_site_label_1
_geom_bond_atom_site_label_2
_geom_bond_distance
N1 C5 1.343(4)
N1 C1 1.346(3)
N1 C6 1.477(4)
N2 C3 1.320(4)
N2 H1N2 0.80(3)
N2 H2N2 0.79(3)
N3 C18 1.347(4)
N3 C14 1.354(3)
N3 C19 1.478(4)
N4 C16 1.316(4)
N4 H1N4 0.87(3)
N4 H2N4 0.80(3)
C1 C2 1.350(4)
C1 H1 0.9300
C2 C3 1.400(4)
C2 H2 0.9300
C3 C4 1.406(4)
C4 C5 1.346(4)
C4 H4 0.9300
C5 H5 0.9300
C6 C7 1.503(4)
C6 H6A 0.9700
C6 H6B 0.9700
C7 C8 1.373(4)
C7 C12 1.378(4)
C8 C9 1.385(5)
C8 H8 0.9300
C9 C10 1.363(5)
C9 H9 0.9300
C10 C11 1.380(5)
C10 C13 1.503(5)
C11 C12 1.374(4)
C11 H11 0.9300
C12 H12 0.9300
C13 H13A 0.9600
C13 H13B 0.9600
C13 H13C 0.9600
C14 C15 1.341(4)
C14 H14 0.9300
C15 C16 1.403(4)
C15 H15 0.9300
C16 C17 1.404(4)
C17 C18 1.355(4)
C17 H17 0.9300
C18 H18 0.9300
C19 C20 1.504(4)
C19 H19A 0.9700
C19 H19B 0.9700
C20 C21 1.375(5)
C20 C25 1.375(5)
C21 C22 1.378(5)
C21 H21 0.9300
C22 C23 1.363(5)
C22 H22 0.9300
C23 C24 1.361(6)
C23 C26 1.519(6)
C24 C25 1.370(6)
C24 H24 0.9300
C25 H25 0.9300
C26 H26A 0.9600
C26 H26B 0.9600
C26 H26C 0.9600

loop_
_geom_hbond_atom_site_label_D
_geom_hbond_atom_site_label_H
_geom_hbond_atom_site_label_A
_geom_hbond_site_symmetry_A
_geom_hbond_distance_DH
_geom_hbond_distance_HA
_geom_hbond_distance_DA
_geom_hbond_angle_DHA
N2 H1N2 Br2 . 0.80(3) 2.58(3) 3.367(4) 169(3)
N4 H1N4 Br2 . 0.87(3) 2.52(4) 3.375(3) 166(3)
N4 H2N4 Br1 . 0.80(3) 2.57(3) 3.363(3) 169(3)
N2 H2N2 Br1 5_656 0.79(3) 2.65(3) 3.410(4) 161(3)
C6 H6B Br1 4_556 0.97 2.87 3.745(3) 151
C14 H14 Br1 5_556 0.93 2.86 3.602(3) 138
C18 H18 Br2 6_555 0.93 2.74 3.656(3) 169

loop_
_geom_torsion_atom_site_label_1
_geom_torsion_atom_site_label_2
_geom_torsion_atom_site_label_3
_geom_torsion_atom_site_label_4
_geom_torsion
C5 N1 C1 C2 0.3(4)
C6 N1 C1 C2 178.3(3)
N1 C1 C2 C3 0.8(4)
C1 C2 C3 N2 178.6(3)
C1 C2 C3 C4 -1.8(4)
N2 C3 C4 C5 -178.6(3)
C2 C3 C4 C5 1.8(4)
C1 N1 C5 C4 -0.3(4)
C6 N1 C5 C4 -178.2(3)
C3 C4 C5 N1 -0.8(5)
C5 N1 C6 C7 103.4(3)
C1 N1 C6 C7 -74.6(3)
N1 C6 C7 C8 122.9(3)
N1 C6 C7 C12 -57.6(4)
C12 C7 C8 C9 -1.5(5)
C6 C7 C8 C9 178.0(3)
C7 C8 C9 C10 0.2(6)
C8 C9 C10 C11 0.4(6)
C8 C9 C10 C13 -177.7(4)
C9 C10 C11 C12 0.2(5)
C13 C10 C11 C12 178.4(4)
C10 C11 C12 C7 -1.6(5)
C8 C7 C12 C11 2.2(5)
C6 C7 C12 C11 -177.3(3)
C18 N3 C14 C15 0.1(4)
C19 N3 C14 C15 -177.5(3)
N3 C14 C15 C16 -0.9(5)
C14 C15 C16 N4 -178.7(3)
C14 C15 C16 C17 0.7(4)
N4 C16 C17 C18 179.6(3)
C15 C16 C17 C18 0.2(4)
C14 N3 C18 C17 0.9(4)
C19 N3 C18 C17 178.4(3)
C16 C17 C18 N3 -1.0(5)
C18 N3 C19 C20 123.3(3)
C14 N3 C19 C20 -59.2(4)
N3 C19 C20 C21 113.3(3)
N3 C19 C20 C25 -66.9(4)
C25 C20 C21 C22 -1.1(5)
C19 C20 C21 C22 178.8(3)
C20 C21 C22 C23 0.1(5)
C21 C22 C23 C24 1.2(5)
C21 C22 C23 C26 -178.6(3)
C22 C23 C24 C25 -1.5(6)
C26 C23 C24 C25 178.3(4)
C23 C24 C25 C20 0.5(7)
C21 C20 C25 C24 0.8(6)
C19 C20 C25 C24 -179.1(4)
